data_2003017
loop_
_publ_author_name
'Edwards, R. A.'
'Easteal, A. J.'
'Gladkikh, O. P.'
'Robinson, W. T.'
'Turnbull, M. M.'
'Wilkins, C. J.'

_publ_section_title
;
 A Reversible Non-disruptive Phase Transition Shown by the Zinc Iodide
 Dimethylformamide Complex ZnI~2~(dmf)~2~
;
_journal_issue 5
_journal_name_full 'Acta Crystallographica Section B'
_journal_page_first 663
_journal_page_last 670
_journal_paper_doi 10.1107/S0108768198000536
_journal_volume 54
_journal_year 1998
_chemical_formula_sum 'C6 H14 I2 N2 O2 Zn'
_chemical_formula_weight 465.36
_chemical_name_systematic
;
 ?
;
_space_group_IT_number 14
_symmetry_cell_setting monoclinic
_symmetry_space_group_name_Hall '-P 2yn'
_symmetry_space_group_name_H-M 'P 1 21/n 1'
_audit_creation_method SHELXL
_cell_angle_alpha 90.00
_cell_angle_beta 110.29(2)
_cell_angle_gamma 90.00
_cell_formula_units_Z 8
_cell_length_a 13.819(3)
_cell_length_b 13.543(3)
_cell_length_c 15.559(5)
_cell_measurement_reflns_used 18
_cell_measurement_temperature 131(2)
_cell_measurement_theta_max 12.93
_cell_measurement_theta_min 5.40
_cell_volume 2731.2(13)
_computing_cell_refinement 'XSCANS (Siemens, 1989)'
_computing_data_collection 'XSCANS (Siemens, 1989)'
_computing_data_reduction 'XPREP (Sheldrick, 1993)'
_computing_molecular_graphics 'SHELXL93 (Sheldrick, 1993)'
_computing_publication_material 'SHELXL93 (Sheldrick, 1993)'
_computing_structure_refinement 'SHELXL-93 (Sheldrick, 1993)'
_computing_structure_solution 'SHELXS-86 (Sheldrick, 1990)'
_diffrn_ambient_temperature 131(2)
_diffrn_measurement_device 'Siemens P4 four-circle'
_diffrn_measurement_method \w
_diffrn_radiation_monochromator graphite
_diffrn_radiation_source 'fine-focus sealed tube'
_diffrn_radiation_type 'Mo K\a'
_diffrn_radiation_wavelength 0.71073
_diffrn_reflns_av_R_equivalents 0.0327
_diffrn_reflns_av_sigmaI/netI 0.0258
_diffrn_reflns_limit_h_max 16
_diffrn_reflns_limit_h_min 0
_diffrn_reflns_limit_k_max 16
_diffrn_reflns_limit_k_min 0
_diffrn_reflns_limit_l_max 17
_diffrn_reflns_limit_l_min -18
_diffrn_reflns_number 5017
_diffrn_reflns_theta_max 25.00
_diffrn_reflns_theta_min 2.05
_diffrn_standards_decay_% 'No decay; steady +/-2.5'
_diffrn_standards_interval_count 97
_diffrn_standards_number 3
_exptl_absorpt_coefficient_mu 6.298
_exptl_absorpt_correction_T_max 1.000
_exptl_absorpt_correction_T_min 0.441
_exptl_absorpt_correction_type empirical
_exptl_crystal_colour colourless
_exptl_crystal_density_diffrn 2.263
_exptl_crystal_description block
_exptl_crystal_F_000 1728
_exptl_crystal_size_max 0.44
_exptl_crystal_size_mid 0.40
_exptl_crystal_size_min 0.22
_refine_diff_density_max 1.836
_refine_diff_density_min -1.581
_refine_ls_extinction_coef 0.00033(12)
_refine_ls_extinction_method 'SHELXL93 (Sheldrick, 1993)'
_refine_ls_goodness_of_fit_all 1.122
_refine_ls_goodness_of_fit_obs 1.118
_refine_ls_hydrogen_treatment noref
_refine_ls_matrix_type full
_refine_ls_number_parameters 239
_refine_ls_number_reflns 4773
_refine_ls_number_restraints 0
_refine_ls_restrained_S_all 1.449
_refine_ls_restrained_S_obs 0.943
_refine_ls_R_factor_all 0.0583
_refine_ls_R_factor_obs 0.0389
_refine_ls_shift/esd_max 0.001
_refine_ls_shift/esd_mean 0.005
_refine_ls_structure_factor_coef Fsqd
_refine_ls_weighting_details 'w=1/[s^2^(Fo^2^)+( 0.1015P)^2^+24.2896P] where P=(Fo^2^+2Fc^2^)/3'
_refine_ls_weighting_scheme calc
_refine_ls_wR_factor_all 0.2139
_refine_ls_wR_factor_obs 0.1263
_reflns_number_observed 3970
_reflns_number_total 4804
_reflns_observed_criterion I>2sigma(I)
_cod_data_source_file mu0321.cif
_cod_data_source_block LT
_cod_depositor_comments
;
The following automatic conversions were performed:
'_symmetry_cell_setting' value 'Monoclinic' changed to 'monoclinic'
according to '/home/saulius/struct/CIF-dictionaries/cif_core.dic'
dictionary named 'cif_core.dic' version 2.4.1 from 2010-06-29.

Automatic conversion script
Id: cif_fix_enum 1527 2010-12-29 10:47:43Z saulius 

The following automatic conversions were performed:

'_symmetry_cell_setting' value 'Monoclinic' changed to 'monoclinic'
according to /home/saulius/struct/CIF-dictionaries/cif_core.dic
dictionary named 'cif_core.dic' version 2.4.1 from 2010-06-29.

Automatic conversion script
Id: cif_fix_values 1715 2011-07-08 13:25:40Z adriana 

The following automatic conversions were performed:

'_refine_ls_weighting_scheme' value 'calc w=1/[s^2^(Fo^2^)+(
0.1015P)^2^+24.2896P] where P=(Fo^2^+2Fc^2^)/3' was changed to
'calc'. New tag '_refine_ls_weighting_details' was created. The value
of the new tag was set to 'w=1/[s^2^(Fo^2^)+( 0.1015P)^2^+24.2896P]
where P=(Fo^2^+2Fc^2^)/3'.

Automatic conversion script
Id: cif_fix_values 3143 2015-03-26 13:38:13Z robertas 
;
_cod_original_cell_volume 2731.2(12)
_cod_original_sg_symbol_H-M 'P 21/n'
_cod_original_formula_sum '[Zn I2 (C3 H7 N  O )2 ]'
_cod_database_code 2003017

loop_
_symmetry_equiv_pos_as_xyz
'x, y, z'
'-x+1/2, y+1/2, -z+1/2'
'-x, -y, -z'
'x-1/2, -y-1/2, z-1/2'

loop_
_atom_site_aniso_label
_atom_site_aniso_U_11
_atom_site_aniso_U_22
_atom_site_aniso_U_33
_atom_site_aniso_U_12
_atom_site_aniso_U_13
_atom_site_aniso_U_23
Zn 0.0195(6) 0.0219(6) 0.0160(6) -0.0006(5) 0.0069(5) -0.0006(5)
Zn' 0.0222(6) 0.0211(6) 0.0165(6) 0.0038(5) 0.0092(5) 0.0027(5)
I2 0.0187(4) 0.0371(4) 0.0177(4) 0.0012(3) 0.0048(3) -0.0018(3)
I2' 0.0235(4) 0.0317(4) 0.0182(4) 0.0017(3) 0.0041(3) 0.0008(3)
I1 0.0229(4) 0.0227(4) 0.0259(4) -0.0011(3) 0.0038(3) -0.0036(3)
I1' 0.0316(4) 0.0226(4) 0.0256(4) 0.0045(3) 0.0106(3) 0.0075(3)
O1 0.024(4) 0.019(3) 0.024(4) -0.003(3) 0.007(3) 0.007(3)
O1' 0.021(4) 0.027(4) 0.027(4) 0.002(3) 0.010(3) -0.012(3)
O2 0.035(4) 0.022(4) 0.025(4) -0.004(3) 0.018(3) -0.007(3)
O2' 0.022(4) 0.024(4) 0.030(4) 0.006(3) 0.015(3) 0.011(3)
C1 0.020(5) 0.027(5) 0.016(5) -0.003(4) 0.004(4) 0.006(4)
C1' 0.010(4) 0.031(5) 0.017(5) 0.003(4) 0.009(4) 0.007(4)
C4 0.017(5) 0.026(5) 0.024(6) -0.003(4) 0.009(4) 0.002(4)
C4' 0.025(6) 0.034(6) 0.034(6) 0.000(5) 0.021(5) 0.003(5)
C2 0.023(6) 0.038(7) 0.059(9) -0.012(5) 0.015(6) 0.010(6)
C2' 0.032(6) 0.040(7) 0.052(8) 0.011(5) 0.033(6) -0.007(6)
C3 0.025(6) 0.037(6) 0.031(6) 0.011(5) 0.009(5) 0.007(5)
C3' 0.040(7) 0.035(6) 0.021(6) -0.011(5) 0.011(5) 0.002(5)
C5 0.034(6) 0.029(6) 0.037(7) 0.013(5) 0.024(5) -0.004(5)
C5' 0.083(11) 0.037(7) 0.038(8) 0.013(7) 0.042(8) 0.022(6)
C6 0.046(7) 0.027(6) 0.039(7) 0.013(5) 0.030(6) 0.000(5)
C6' 0.012(5) 0.048(7) 0.023(6) -0.012(5) 0.005(4) 0.002(5)
N1 0.015(4) 0.030(5) 0.026(5) -0.002(4) 0.010(4) -0.012(4)
N1' 0.027(5) 0.029(5) 0.017(4) -0.004(4) 0.010(4) 0.010(4)
N2 0.019(4) 0.025(4) 0.018(4) 0.003(4) 0.001(3) 0.002(4)
N2' 0.032(5) 0.017(4) 0.020(4) 0.005(4) 0.019(4) 0.003(3)

loop_
_atom_site_label
_atom_site_fract_x
_atom_site_fract_y
_atom_site_fract_z
_atom_site_U_iso_or_equiv
_atom_site_thermal_displace_type
_atom_site_calc_flag
_atom_site_refinement_flags
_atom_site_occupancy
_atom_site_disorder_group
_atom_site_type_symbol
Zn 0.23024(9) 0.40636(9) 0.25162(8) 0.0190(3) Uani d . 1 . Zn
Zn' -0.24541(9) 0.39954(9) 0.24954(8) 0.0193(3) Uani d . 1 . Zn
I2 0.04123(5) 0.42582(5) 0.15298(5) 0.0249(2) Uani d . 1 . I
I2' -0.07190(5) 0.38119(5) 0.37812(5) 0.0253(2) Uani d . 1 . I
I1 0.31854(5) 0.55535(5) 0.34738(5) 0.0250(2) Uani d . 1 . I
I1' -0.30826(5) 0.55462(5) 0.15672(5) 0.0264(2) Uani d . 1 . I
O1 0.2499(5) 0.2890(5) 0.3350(5) 0.022(2) Uani d . 1 . O
O1' -0.2643(5) 0.2874(5) 0.1627(5) 0.025(2) Uani d . 1 . O
O2 0.3199(6) 0.3591(5) 0.1822(5) 0.025(2) Uani d . 1 . O
O2' -0.3528(5) 0.3656(5) 0.3045(5) 0.024(2) Uani d . 1 . O
C1 0.1735(8) 0.2395(8) 0.3407(7) 0.022(2) Uani d . 1 . C
H1 0.1048(8) 0.2593(8) 0.3041(7) 0.02(3) Uiso d R 1 . H
C1' -0.1895(7) 0.2354(8) 0.1581(7) 0.018(2) Uani d . 1 . C
H1' -0.1212(7) 0.2525(8) 0.1977(7) 0.04(4) Uiso d R 1 . H
C4 0.3614(7) 0.2781(8) 0.1924(7) 0.022(2) Uani d . 1 . C
H4 0.3440(7) 0.2304(8) 0.2294(7) 0.027 Uiso d R 1 . H
C4' -0.3381(8) 0.2972(9) 0.3602(8) 0.029(2) Uani d . 1 . C
H4' -0.2777(8) 0.2570(9) 0.3712(8) 0.06(5) Uiso d R 1 . H
C2 0.0960(9) 0.1048(9) 0.3927(10) 0.040(3) Uani d . 1 . C
H2A 0.1002(9) 0.0954(9) 0.4563(10) 0.048 Uiso d R 1 . H
H2B 0.0980(9) 0.0404(9) 0.3646(10) 0.048 Uiso d R 1 . H
H2C 0.0314(9) 0.1386(9) 0.3584(10) 0.048 Uiso d R 1 . H
C2' -0.1084(9) 0.1018(9) 0.1076(10) 0.036(3) Uani d . 1 . C
H2A' -0.1122(9) 0.0843(9) 0.0454(10) 0.044 Uiso d R 1 . H
H2B' -0.1063(9) 0.0415(9) 0.1429(10) 0.044 Uiso d R 1 . H
H2C' -0.0460(9) 0.1407(9) 0.1373(10) 0.044 Uiso d R 1 . H
C3 0.2877(8) 0.1246(9) 0.4494(8) 0.031(3) Uani d . 1 . C
H3A 0.3094(8) 0.0758(9) 0.4133(8) 0.037 Uiso d R 1 . H
H3B 0.2832(8) 0.0932(9) 0.5046(8) 0.037 Uiso d R 1 . H
H3C 0.3381(8) 0.1785(9) 0.4670(8) 0.037 Uiso d R 1 . H
C3' -0.3004(9) 0.1268(9) 0.0448(8) 0.032(3) Uani d . 1 . C
H3A' -0.3111(9) 0.0593(9) 0.0623(8) 0.038 Uiso d R 1 . H
H3B' -0.3042(9) 0.1275(9) -0.0193(8) 0.038 Uiso d R 1 . H
H3C' -0.3539(9) 0.1701(9) 0.0520(8) 0.038 Uiso d R 1 . H
C5 0.4737(9) 0.1528(8) 0.1641(8) 0.030(3) Uani d . 1 . C
H5A 0.5489(9) 0.1596(8) 0.1895(8) 0.037 Uiso d R 1 . H
H5B 0.4540(9) 0.1181(8) 0.1053(8) 0.037 Uiso d R 1 . H
H5C 0.4500(9) 0.1150(8) 0.2068(8) 0.037 Uiso d R 1 . H
C5' -0.3773(12) 0.1932(10) 0.4711(9) 0.048(4) Uani d . 1 . C
H5A' -0.4326(12) 0.1892(10) 0.4968(9) 0.057 Uiso d R 1 . H
H5B' -0.3111(12) 0.2033(10) 0.5206(9) 0.057 Uiso d R 1 . H
H5C' -0.3748(12) 0.1316(10) 0.4388(9) 0.057 Uiso d R 1 . H
C6 0.4522(10) 0.3186(9) 0.0891(9) 0.033(3) Uani d . 1 . C
H6A 0.4816(10) 0.2804(9) 0.0505(9) 0.040 Uiso d R 1 . H
H6B 0.5034(10) 0.3663(9) 0.1255(9) 0.040 Uiso d R 1 . H
H6C 0.3907(10) 0.3538(9) 0.0502(9) 0.040 Uiso d R 1 . H
C6' -0.4853(7) 0.3415(9) 0.4018(8) 0.028(2) Uani d . 1 . C
H6A' -0.4716(7) 0.3728(9) 0.4617(8) 0.034 Uiso d R 1 . H
H6B' -0.5483(7) 0.3018(9) 0.3863(8) 0.034 Uiso d R 1 . H
H6C' -0.4941(7) 0.3926(9) 0.3551(8) 0.034 Uiso d R 1 . H
N1 0.1866(6) 0.1630(7) 0.3945(6) 0.023(2) Uani d . 1 . N
N1' -0.1994(7) 0.1617(6) 0.1034(6) 0.024(2) Uani d . 1 . N
N2 0.4275(6) 0.2533(6) 0.1509(6) 0.022(2) Uani d . 1 . N
N2' -0.3966(7) 0.2767(6) 0.4071(6) 0.021(2) Uani d . 1 . N

loop_
_atom_type_symbol
_atom_type_description
_atom_type_scat_dispersion_real
_atom_type_scat_dispersion_imag
_atom_type_scat_source
C C .0033 .0016 'International Tables Vol C Tables 4.2.6.8 and 6.1.1.4'
H H .0000 .0000 'International Tables Vol C Tables 4.2.6.8 and 6.1.1.4'
N N .0061 .0033 'International Tables Vol C Tables 4.2.6.8 and 6.1.1.4'
O O .0106 .0060 'International Tables Vol C Tables 4.2.6.8 and 6.1.1.4'
Zn Zn .2839 1.4301 'International Tables Vol C Tables 4.2.6.8 and 6.1.1.4'
I I -.4742 1.8119 'International Tables Vol C Tables 4.2.6.8 and 6.1.1.4'

loop_
_geom_angle_atom_site_label_1
_geom_angle_atom_site_label_2
_geom_angle_atom_site_label_3
_geom_angle
O1 Zn O2 97.1(3)
O1 Zn I2 110.6(2)
O2 Zn I2 113.8(2)
O1 Zn I1 108.5(2)
O2 Zn I1 107.9(2)
I2 Zn I1 116.95(5)
O1' Zn' O2' 99.9(3)
O1' Zn' I1' 108.0(2)
O2' Zn' I1' 106.0(2)
O1' Zn' I2' 109.0(2)
O2' Zn' I2' 106.1(2)
I1' Zn' I2' 125.00(5)
C1 O1 Zn 122.0(6)
C1' O1' Zn' 122.9(7)
C4 O2 Zn 124.4(7)
C4' O2' Zn' 120.3(7)
O1 C1 N1 121.7(9)
O1' C1' N1' 124.3(9)
O2 C4 N2 122.2(10)
O2' C4' N2' 125.0(10)
C1 N1 C3 123.5(9)
C1 N1 C2 119.0(9)
C3 N1 C2 117.1(10)
C1' N1' C3' 121.7(9)
C1' N1' C2' 120.2(9)
C3' N1' C2' 117.7(10)
C4 N2 C6 122.2(9)
C4 N2 C5 119.9(9)
C6 N2 C5 117.8(9)
C4' N2' C5' 123.1(10)
C4' N2' C6' 120.5(9)
C5' N2' C6' 116.3(9)

loop_
_geom_bond_atom_site_label_1
_geom_bond_atom_site_label_2
_geom_bond_distance
Zn O1 2.009(7)
Zn O2 2.010(7)
Zn I2 2.5431(15)
Zn I1 2.5532(14)
Zn' O1' 1.989(7)
Zn' O2' 2.006(7)
Zn' I1' 2.5260(14)
Zn' I2' 2.547(2)
O1 C1 1.281(12)
O1' C1' 1.273(12)
O2 C4 1.223(12)
O2' C4' 1.237(13)
C1 N1 1.304(13)
C1' N1' 1.287(14)
C4 N2 1.331(13)
C4' N2' 1.292(13)
C2 N1 1.471(13)
C2' N1' 1.479(13)
C3 N1 1.457(14)
C3' N1' 1.456(14)
C5 N2 1.487(13)
C5' N2' 1.469(14)
C6 N2 1.432(15)
C6' N2' 1.487(14)

loop_
_geom_torsion_atom_site_label_1
_geom_torsion_atom_site_label_2
_geom_torsion_atom_site_label_3
_geom_torsion_atom_site_label_4
_geom_torsion
O2 Zn O1 C1 -124.9(8)
O1 Zn O2 C4 4.5(8)
I1 Zn O1 C1 123.5(7)
I2 Zn O1 C1 -6.1(8)
I1 Zn O2 C4 116.6(8)
I2 Zn O2 C4 -111.9(8)
O1 C1 N1 C2 -175.4(10)
O1 C1 N1 C3 -2.6(16)
O2 C4 N2 C5 -178.4(10)
O2 C4 N2 C6 -2.0(16)
Zn O1 C1 N1 179.6(7)
Zn O2 C4 N2 -173.8(7)
O2' Zn' O1' C1' -130.7(8)
O1' Zn' O2' C4' 74.2(9)
I1' Zn' O1' C1' 118.8(7)
I2' Zn' O1' C1' -19.7(8)
I1' Zn' O2' C4' -173.7(8)
I2' Zn' O2' C4' -39.0(9)
O1' C1' N1' C2' -175.9(10)
O1' C1' N1' C3' -4.1(15)
O2' C4' N2' C5' 178.6(12)
O2' C4' N2' C6' -4.7(18)
Zn' O1' C1' N1' 179.2(7)
Zn' O2' C4' N2' 171.7(9)
